data_7717907
loop_
_publ_author_name
'Panigrahi, Gopabandhu'
'Tisdale, Hunter B.'
'Morrison, Gregory'
'Zur Loye, Hans-Conrad'

_publ_section_title
;
 Na<sub>2</sub>B<sub>12</sub>Si<sub>6</sub>Se<sub>18</sub>: a novel
 B<sub>12</sub>-cluster-containing quaternary selenoborate framework
 material.
;
_journal_issue 5
_journal_name_full 'Dalton transactions (Cambridge, England : 2003)'
_journal_page_first 1956
_journal_page_last 1963
_journal_paper_doi 10.1039/d4dt03139c
_journal_volume 54
_journal_year 2025
_chemical_formula_sum 'B12 Na2 Se18 Si6'
_chemical_formula_weight 1765.38
_space_group_crystal_system cubic
_space_group_IT_number 204
_space_group_name_Hall '-I 2 2 3'
_space_group_name_H-M_alt 'I m -3'
_audit_creation_method SHELXL-2019/1
_audit_update_record
;
2024-06-13 deposited with the CCDC.	2024-12-03 downloaded from the CCDC.
;
_cell_angle_alpha 90
_cell_angle_beta 90
_cell_angle_gamma 90
_cell_formula_units_Z 2
_cell_length_a 11.91110(10)
_cell_length_b 11.91110(10)
_cell_length_c 11.91110(10)
_cell_measurement_reflns_used 5582
_cell_measurement_temperature 299(2)
_cell_measurement_theta_max 31.46
_cell_measurement_theta_min 2.42
_cell_volume 1689.88(2)
_computing_cell_refinement 'Bruker SAINT'
_computing_data_collection 'Bruker APEX2'
_computing_data_reduction 'Bruker SAINT'
_computing_molecular_graphics 'Bruker SHELXTL'
_computing_publication_material 'Bruker SHELXTL'
_computing_structure_refinement 'SHELXL-2019/1 (Sheldrick, 2019)'
_computing_structure_solution 'SHELXS-97 (Sheldrick 2008)'
_diffrn_ambient_temperature 299(2)
_diffrn_measured_fraction_theta_full 0.980
_diffrn_measured_fraction_theta_max 0.989
_diffrn_measurement_device_type 'Bruker APEX-II CCD'
_diffrn_measurement_method '\f and \w scans'
_diffrn_radiation_type MoK\a
_diffrn_radiation_wavelength 0.71073
_diffrn_reflns_av_R_equivalents 0.0277
_diffrn_reflns_av_unetI/netI 0.0136
_diffrn_reflns_Laue_measured_fraction_full 0.980
_diffrn_reflns_Laue_measured_fraction_max 0.989
_diffrn_reflns_limit_h_max 12
_diffrn_reflns_limit_h_min -17
_diffrn_reflns_limit_k_max 17
_diffrn_reflns_limit_k_min -17
_diffrn_reflns_limit_l_max 16
_diffrn_reflns_limit_l_min -17
_diffrn_reflns_number 6350
_diffrn_reflns_point_group_measured_fraction_full 0.980
_diffrn_reflns_point_group_measured_fraction_max 0.989
_diffrn_reflns_theta_full 25.242
_diffrn_reflns_theta_max 31.460
_diffrn_reflns_theta_min 2.418
_diffrn_source 'fine-focus seald tube'
_exptl_absorpt_coefficient_mu 19.664
_exptl_absorpt_correction_T_max 0.4942
_exptl_absorpt_correction_T_min 0.3527
_exptl_absorpt_correction_type multi-scan
_exptl_absorpt_process_details 'multi-scan (SADABS" Sheldrick, 2016/2)'
_exptl_crystal_colour White
_exptl_crystal_density_diffrn 3.470
_exptl_crystal_description Block
_exptl_crystal_F_000 1556
_exptl_crystal_size_max 0.31
_exptl_crystal_size_mid 0.06
_exptl_crystal_size_min 0.03
_refine_diff_density_max 1.525
_refine_diff_density_min -0.477
_refine_diff_density_rms 0.096
_refine_ls_extinction_method none
_refine_ls_goodness_of_fit_ref 1.076
_refine_ls_hydrogen_treatment undef
_refine_ls_matrix_type full
_refine_ls_number_parameters 23
_refine_ls_number_reflns 531
_refine_ls_number_restraints 0
_refine_ls_restrained_S_all 1.076
_refine_ls_R_factor_all 0.0224
_refine_ls_R_factor_gt 0.0195
_refine_ls_shift/su_max 0.000
_refine_ls_shift/su_mean 0.000
_refine_ls_structure_factor_coef Fsqd
_refine_ls_weighting_details 'w=1/[\s^2^(Fo^2^)+(0.0174P)^2^+6.4877P] where P=(Fo^2^+2Fc^2^)/3'
_refine_ls_weighting_scheme calc
_refine_ls_wR_factor_gt 0.0449
_refine_ls_wR_factor_ref 0.0461
_reflns_Friedel_coverage 0.000
_reflns_number_gt 477
_reflns_number_total 531
_reflns_threshold_expression 'I > 2\s(I)'
_cod_data_source_file d4dt03139c2.cif
_cod_data_source_block GP1053C_OSC2
_cod_original_cell_volume 1689.88(4)
_cod_database_code 7717907
_shelx_shelxl_version_number 2019/1
_shelx_space_group_comment
;
The symmetry employed for this shelxl refinement is uniquely defined
by the following loop, which should always be used as a source of
symmetry information in preference to the above space-group names.
They are only intended as comments.
;

loop_
_space_group_symop_operation_xyz
'x, y, z'
'-x, -y, z'
'-x, y, -z'
'x, -y, -z'
'z, x, y'
'z, -x, -y'
'-z, -x, y'
'-z, x, -y'
'y, z, x'
'-y, z, -x'
'y, -z, -x'
'-y, -z, x'
'x+1/2, y+1/2, z+1/2'
'-x+1/2, -y+1/2, z+1/2'
'-x+1/2, y+1/2, -z+1/2'
'x+1/2, -y+1/2, -z+1/2'
'z+1/2, x+1/2, y+1/2'
'z+1/2, -x+1/2, -y+1/2'
'-z+1/2, -x+1/2, y+1/2'
'-z+1/2, x+1/2, -y+1/2'
'y+1/2, z+1/2, x+1/2'
'-y+1/2, z+1/2, -x+1/2'
'y+1/2, -z+1/2, -x+1/2'
'-y+1/2, -z+1/2, x+1/2'
'-x, -y, -z'
'x, y, -z'
'x, -y, z'
'-x, y, z'
'-z, -x, -y'
'-z, x, y'
'z, x, -y'
'z, -x, y'
'-y, -z, -x'
'y, -z, x'
'-y, z, x'
'y, z, -x'
'-x+1/2, -y+1/2, -z+1/2'
'x+1/2, y+1/2, -z+1/2'
'x+1/2, -y+1/2, z+1/2'
'-x+1/2, y+1/2, z+1/2'
'-z+1/2, -x+1/2, -y+1/2'
'-z+1/2, x+1/2, y+1/2'
'z+1/2, x+1/2, -y+1/2'
'z+1/2, -x+1/2, y+1/2'
'-y+1/2, -z+1/2, -x+1/2'
'y+1/2, -z+1/2, x+1/2'
'-y+1/2, z+1/2, x+1/2'
'y+1/2, z+1/2, -x+1/2'

loop_
_atom_site_label
_atom_site_type_symbol
_atom_site_fract_x
_atom_site_fract_y
_atom_site_fract_z
_atom_site_U_iso_or_equiv
_atom_site_adp_type
_atom_site_occupancy
_atom_site_site_symmetry_order
_atom_site_calc_flag
_atom_site_refinement_flags_posn
_atom_site_refinement_flags_adp
_atom_site_refinement_flags_occupancy
_atom_site_disorder_assembly
_atom_site_disorder_group
Se1 Se 0.34293(3) 0.500000 0.23455(3) 0.02408(10) Uani 1 2 d S T P . .
Se2 Se 0.500000 0.35531(4) 0.000000 0.02797(13) Uani 1 4 d S T P . .
Si1 Si 0.500000 0.500000 0.12505(10) 0.0210(2) Uani 1 4 d S T P . .
Na1 Na 0.250000 0.250000 0.250000 0.0576(18) Uani 0.5 6 d S T P . .
B1 B 0.4253(3) 0.500000 0.3790(3) 0.0197(6) Uani 1 2 d S T P . .

loop_
_atom_site_aniso_label
_atom_site_aniso_U_11
_atom_site_aniso_U_22
_atom_site_aniso_U_33
_atom_site_aniso_U_23
_atom_site_aniso_U_13
_atom_site_aniso_U_12
Se1 0.01843(16) 0.03521(19) 0.01861(15) 0.000 -0.00278(11) 0.000
Se2 0.0421(3) 0.0167(2) 0.0251(2) 0.000 0.000 0.000
Si1 0.0238(6) 0.0211(5) 0.0181(5) 0.000 0.000 0.000
Na1 0.0576(18) 0.0576(18) 0.0576(18) -0.0132(17) -0.0132(17) -0.0132(17)
B1 0.0195(14) 0.0211(14) 0.0185(14) 0.000 -0.0010(12) 0.000

loop_
_atom_type_symbol
_atom_type_description
_atom_type_scat_dispersion_real
_atom_type_scat_dispersion_imag
_atom_type_scat_source
B B 0.0013 0.0007 'International Tables Vol C Tables 4.2.6.8 and 6.1.1.4'
Na Na 0.0362 0.0249 'International Tables Vol C Tables 4.2.6.8 and 6.1.1.4'
Se Se -0.0929 2.2259 'International Tables Vol C Tables 4.2.6.8 and 6.1.1.4'
Si Si 0.0817 0.0704 'International Tables Vol C Tables 4.2.6.8 and 6.1.1.4'

loop_
_geom_angle_atom_site_label_1
_geom_angle_atom_site_label_2
_geom_angle_atom_site_label_3
_geom_angle
_geom_angle_site_symmetry_1
_geom_angle_site_symmetry_3
_geom_angle_publ_flag
B1 Se1 Si1 95.20(10) . . ?
B1 Se1 Na1 97.01(3) . . ?
Si1 Se1 Na1 108.568(7) . . ?
B1 Se1 Na1 97.01(3) . 15 ?
Si1 Se1 Na1 108.568(7) . 15 ?
Na1 Se1 Na1 138.705(11) . 15 ?
Si1 Se2 Si1 81.67(5) . 25_665 ?
Se2 Si1 Se2 98.33(5) 25_665 . ?
Se2 Si1 Se1 111.960(7) 25_665 . ?
Se2 Si1 Se1 111.959(7) . . ?
Se2 Si1 Se1 111.959(7) 25_665 2_665 ?
Se2 Si1 Se1 111.958(7) . 2_665 ?
Se1 Si1 Se1 110.24(5) . 2_665 ?
Se1 Na1 Se1 180.000(10) 45 9 ?
Se1 Na1 Se1 75.450(9) 45 37 ?
Se1 Na1 Se1 104.550(9) 9 37 ?
Se1 Na1 Se1 104.550(9) 45 5 ?
Se1 Na1 Se1 75.450(9) 9 5 ?
Se1 Na1 Se1 104.550(9) 37 5 ?
Se1 Na1 Se1 75.450(9) 45 41 ?
Se1 Na1 Se1 104.550(9) 9 41 ?
Se1 Na1 Se1 75.450(9) 37 41 ?
Se1 Na1 Se1 180.0 5 41 ?
Se1 Na1 Se1 104.551(9) 45 . ?
Se1 Na1 Se1 75.449(9) 9 . ?
Se1 Na1 Se1 180.0 37 . ?
Se1 Na1 Se1 75.449(9) 5 . ?
Se1 Na1 Se1 104.551(9) 41 . ?
B1 B1 B1 60.01(14) 2_665 34_565 ?
B1 B1 B1 60.01(14) 2_665 9 ?
B1 B1 B1 108.00(7) 34_565 9 ?
B1 B1 B1 108.01(15) 2_665 6_566 ?
B1 B1 B1 60.0 34_565 6_566 ?
B1 B1 B1 107.98(18) 9 6_566 ?
B1 B1 B1 108.01(14) 2_665 5 ?
B1 B1 B1 107.98(18) 34_565 5 ?
B1 B1 B1 60.0 9 5 ?
B1 B1 B1 60.0(3) 6_566 5 ?
B1 B1 Se1 119.68(10) 2_665 . ?
B1 B1 Se1 121.07(10) 34_565 . ?
B1 B1 Se1 121.07(10) 9 . ?
B1 B1 Se1 123.36(14) 6_566 . ?
B1 B1 Se1 123.36(14) 5 . ?

loop_
_geom_bond_atom_site_label_1
_geom_bond_atom_site_label_2
_geom_bond_distance
_geom_bond_site_symmetry_2
_geom_bond_publ_flag
Se1 B1 1.981(3) . ?
Se1 Si1 2.2806(8) . ?
Se1 Na1 3.18218(11) . ?
Se1 Na1 3.18218(12) 15 ?
Se2 Si1 2.2778(9) . ?
Se2 Si1 2.2779(9) 25_665 ?
B1 B1 1.780(7) 2_665 ?
B1 B1 1.781(4) 34_565 ?
B1 B1 1.781(4) 9 ?
B1 B1 1.781(4) 6_566 ?
B1 B1 1.781(4) 5 ?
